data_2106842
loop_
_publ_author_name
'Besancon, P.'
'Carre, D.'
'Laruelle, P.'

_publ_section_title
;
 Mecanisme de la solution solide des oxysulfures de terres rares L10 S15-x
 Ox
;
_journal_name_full 'Acta Crystallographica B (24,1968-38,1982)'
_journal_page_first 1064
_journal_page_last 1066
_journal_volume 29
_journal_year 1973
_chemical_formula_sum 'La10 O0.5 S14.5'
_chemical_name_systematic 'La10 S14.5 O0.5'
_space_group_IT_number 142
_symmetry_space_group_name_Hall '-I 4bd 2c'
_symmetry_space_group_name_H-M 'I 41/a c d :2'
_cell_angle_alpha 90
_cell_angle_beta 90
_cell_angle_gamma 90
_cell_formula_units_Z 8
_cell_length_a 15.49
_cell_length_b 15.49
_cell_length_c 20.52
_cell_volume 4923.571
_citation_journal_id_ASTM ACBCAR
_cod_data_source_file Besancon_ACBCAR_1973_755.cif
_cod_data_source_block La10O0.5S14.5
_cod_database_code 2106842

loop_
_symmetry_equiv_pos_as_xyz
x,y,z
-y+1/4,x+3/4,z+1/4
-x+1/2,-y,z+1/2
y+1/4,-x+1/4,z+3/4
x,-y,-z+1/2
y+1/4,x+3/4,-z+3/4
-x+1/2,y,-z
-y+1/4,-x+1/4,-z+1/4
-x,-y,-z
y-1/4,-x-3/4,-z-1/4
x-1/2,y,-z-1/2
-y-1/4,x-1/4,-z-3/4
-x,y,z-1/2
-y-1/4,-x-3/4,z-3/4
x-1/2,-y,z
y-1/4,x-1/4,z-1/4
x+1/2,y+1/2,z+1/2
-y+3/4,x+5/4,z+3/4
-x+1,-y+1/2,z+1
y+3/4,-x+3/4,z+5/4
x+1/2,-y+1/2,-z+1
y+3/4,x+5/4,-z+5/4
-x+1,y+1/2,-z+1/2
-y+3/4,-x+3/4,-z+3/4
-x+1/2,-y+1/2,-z+1/2
y+1/4,-x-1/4,-z+1/4
x,y+1/2,-z
-y+1/4,x+1/4,-z-1/4
-x+1/2,y+1/2,z
-y+1/4,-x-1/4,z-1/4
x,-y+1/2,z+1/2
y+1/4,x+1/4,z+1/4

loop_
_atom_site_label
_atom_site_type_symbol
_atom_site_fract_x
_atom_site_fract_y
_atom_site_fract_z
_atom_site_occupancy
_atom_site_U_iso_or_equiv
S3 S-2 0.039 0.0721 0.1712 1 0.0
S4 S-2 0.3468 0 0.25 1 0.0
O1 O-2 0.5 0.25 0.125 0.5 0.0
La1 La+3 0.1255 0.0297 0.0458 1 0.0
La2 La+3 0.3576 0.2616 0.0539 1 0.0
S2 S-2 0.3402 0.0778 0.0924 1 0.0
S5 S-2 0.5 0.25 0.125 0.5 0.0
La3 La+3 0.1334 0.3834 0.125 1 0.0
S1 S-2 0.0268 0.3826 0.0053 1 0.0
